data_7011362
loop_
_publ_author_name
'Yoshikawa, Hirofumi'
'Nishikiori, Shin-ichi'
'Watanabe, Tokuko'
'Ishida, Toshimasa'
'Watanabe, Go'
'Murakami, Makoto'
'Suwinska, Kinga'
'Luboradzki, Roman'
'Lipkowski, Janusz'

_publ_section_title
;
 Polycyano--polycadmate host clathrates including a methylviologen
 dication. Syntheses, crystal structures and photo-induced reduction of
 methylviologen dication
;
_journal_issue 9
_journal_name_full 'Journal of the Chemical Society, Dalton Transactions'
_journal_page_first 1907
_journal_paper_doi 10.1039/b111059d
_journal_year 2002
_chemical_formula_structural 'Cd6 (C14 N14)(O1 H2)2(C12 N2 H14)(C4 O1 H10)2'
_chemical_formula_sum 'C34 H38 Cd6 N16 O4'
_chemical_formula_weight 1409.25
_space_group_IT_number 61
_symmetry_cell_setting orthorhombic
_symmetry_space_group_name_Hall '-P 2ac 2ab'
_symmetry_space_group_name_H-M 'P b c a'
_atom_sites_solution_hydrogens geom
_atom_sites_solution_primary direct
_atom_sites_solution_secondary difmap
_audit_creation_method SHELXL-97
_cell_angle_alpha 90.00
_cell_angle_beta 90.00
_cell_angle_gamma 90.00
_cell_formula_units_Z 4
_cell_length_a 13.718(7)
_cell_length_b 27.232(5)
_cell_length_c 13.639(5)
_cell_measurement_temperature 293(2)
_cell_volume 5095(3)
_computing_molecular_graphics 'ORTEP3 for windows'
_computing_structure_refinement 'SHELXL-97 (Sheldrick, 1997)'
_computing_structure_solution 'SHELXS-97 (Sheldrick, 1990)'
_diffrn_ambient_temperature 293(2)
_diffrn_measurement_device 'Rigaku AFC5S'
_diffrn_measurement_method \w
_diffrn_radiation_monochromator graphite
_diffrn_radiation_source 'fine-focus sealed tube'
_diffrn_radiation_type MoK\a
_diffrn_radiation_wavelength 0.71069
_diffrn_reflns_limit_h_max 0
_diffrn_reflns_limit_h_min -19
_diffrn_reflns_limit_k_max 37
_diffrn_reflns_limit_k_min 0
_diffrn_reflns_limit_l_max 19
_diffrn_reflns_limit_l_min 0
_diffrn_reflns_number 8164
_diffrn_reflns_theta_max 29.98
_diffrn_reflns_theta_min 2.11
_diffrn_standards_decay_% 3%
_diffrn_standards_interval_count 150
_diffrn_standards_number 3
_exptl_absorpt_coefficient_mu 2.491
_exptl_crystal_colour colorless
_exptl_crystal_density_diffrn 1.84
_exptl_crystal_density_meas 1.83
_exptl_crystal_density_method 'floating method'
_exptl_crystal_description platlet
_exptl_crystal_F_000 2696
_exptl_crystal_size_max 0.30
_exptl_crystal_size_mid 0.15
_exptl_crystal_size_min 0.10
_refine_diff_density_max 2.059
_refine_diff_density_min -0.944
_refine_diff_density_rms 0.234
_refine_ls_extinction_method none
_refine_ls_goodness_of_fit_obs 1.170
_refine_ls_hydrogen_treatment noref
_refine_ls_matrix_type full
_refine_ls_number_parameters 226
_refine_ls_number_reflns 3443
_refine_ls_number_restraints 0
_refine_ls_restrained_S_obs 1.170
_refine_ls_R_factor_obs 0.0702
_refine_ls_shift/su_max 0.001
_refine_ls_shift/su_mean 0.000
_refine_ls_structure_factor_coef Fsqd
_refine_ls_weighting_details 'calc w=1/[\s^2^(Fo^2^)+(0.0873P)^2^+20.6225P] where P=(Fo^2^+2Fc^2^)/3'
_refine_ls_weighting_scheme calc
_refine_ls_wR_factor_obs 0.1770
_reflns_number_observed 3443
_reflns_number_total 7422
_reflns_observed_criterion >3sigma(F)
_cod_data_source_file b111059d.txt
_cod_data_source_block IIb-1
_cod_depositor_comments
;
The following automatic conversions were performed:
'_atom_site_symetry_multiplicity' tag replaced with
'_atom_site_symmetry_multiplicity'.

Automatic conversion script
Id: cif_correct_tags 1440 2010-10-19 06:21:57Z saulius 
;
_cod_original_cell_volume 5095.2(32)
_cod_original_sg_symbol_H-M Pbca
_cod_database_code 7011362

loop_
_symmetry_equiv_pos_as_xyz
'x, y, z'
'-x+1/2, -y, z+1/2'
'-x, y+1/2, -z+1/2'
'x+1/2, -y+1/2, -z'
'-x, -y, -z'
'x-1/2, y, -z-1/2'
'x, -y-1/2, z-1/2'
'-x-1/2, y-1/2, z'

loop_
_atom_site_label
_atom_site_type_symbol
_atom_site_fract_x
_atom_site_fract_y
_atom_site_fract_z
_atom_site_U_iso_or_equiv
_atom_site_adp_type
_atom_site_occupancy
_atom_site_symmetry_multiplicity
_atom_site_calc_flag
_atom_site_refinement_flags
_atom_site_disorder_assembly
_atom_site_disorder_group
Cd1 Cd 0.83374(7) 0.87367(4) -0.00401(7) 0.0291(2) Uani 1 1 d . . .
Cd2 Cd 0.47048(8) 0.80752(4) 0.13743(8) 0.0367(3) Uani 1 1 d . . .
Cd3 Cd 0.72245(8) 0.92530(4) -0.39199(7) 0.0330(3) Uani 1 1 d . . .
N1 N 0.6803(9) 0.8498(5) 0.0429(10) 0.044(3) Uani 1 1 d . . .
C1 C 0.6103(11) 0.8349(6) 0.0751(11) 0.039(4) Uani 1 1 d . . .
N2 N 0.8942(10) 0.8581(5) 0.1538(9) 0.047(3) Uani 1 1 d . . .
C2 C 0.9201(11) 0.8417(7) 0.2245(11) 0.045(4) Uani 1 1 d . . .
N3 N 0.9908(10) 0.8982(5) -0.0518(10) 0.044(3) Uani 1 1 d . . .
C3 C 1.0698(12) 0.9045(5) -0.0725(10) 0.035(3) Uani 1 1 d . . .
N4 N 0.7792(12) 0.9014(5) -0.1590(10) 0.055(4) Uani 1 1 d . . .
C4 C 0.7571(12) 0.9107(6) -0.2346(11) 0.040(4) Uani 1 1 d . . .
N5 N 0.3771(10) 0.8669(5) 0.0374(10) 0.049(3) Uani 1 1 d . . .
C5 C 0.3277(12) 0.8876(6) -0.0100(11) 0.041(4) Uani 1 1 d . . .
N6 N 0.8001(10) 0.9553(5) 0.0500(10) 0.047(3) Uani 1 1 d . . .
C6 C 0.7881(12) 0.9940(6) 0.0736(11) 0.042(4) Uani 1 1 d . . .
N7 N 0.8711(10) 0.7949(5) -0.0553(10) 0.049(4) Uani 1 1 d . . .
C7 C 0.9024(11) 0.7607(6) -0.0829(10) 0.035(3) Uani 1 1 d . . .
O1 O 0.5854(15) 0.7516(6) 0.2528(13) 0.108(6) Uani 1 1 d . . .
N101 N 0.5457(12) 0.9841(6) 0.2489(11) 0.059(4) Uani 1 1 d . . .
C101 C 0.5664(16) 0.9487(7) 0.1856(13) 0.061(5) Uani 1 1 d . . .
H101 H 0.5925 0.9194 0.2087 0.073 Uiso 1 1 calc R . .
C102 C 0.5503(14) 0.9541(6) 0.0864(12) 0.053(5) Uani 1 1 d . . .
H102 H 0.5682 0.9294 0.0430 0.064 Uiso 1 1 calc R . .
C103 C 0.5082(12) 0.9959(5) 0.0529(10) 0.037(3) Uani 1 1 d . . .
C104 C 0.488(2) 1.0334(8) 0.1196(15) 0.098(9) Uani 1 1 d . . .
H104 H 0.4599 1.0625 0.0977 0.117 Uiso 1 1 calc R . .
C105 C 0.508(2) 1.0276(9) 0.2160(16) 0.108(11) Uani 1 1 d . . .
H105 H 0.4966 1.0531 0.2598 0.130 Uiso 1 1 calc R . .
C111 C 0.5646(17) 0.9770(8) 0.3572(14) 0.076(6) Uani 1 1 d . . .
H111 H 0.5179 0.9543 0.3836 0.114 Uiso 1 1 calc R . .
H121 H 0.5588 1.0080 0.3903 0.114 Uiso 1 1 calc R . .
H131 H 0.6292 0.9642 0.3665 0.114 Uiso 1 1 calc R . .

loop_
_atom_site_aniso_label
_atom_site_aniso_U_11
_atom_site_aniso_U_22
_atom_site_aniso_U_33
_atom_site_aniso_U_23
_atom_site_aniso_U_13
_atom_site_aniso_U_12
Cd1 0.0297(5) 0.0304(5) 0.0273(4) 0.0006(4) 0.0005(4) 0.0007(5)
Cd2 0.0374(6) 0.0364(6) 0.0361(5) -0.0083(5) 0.0083(5) -0.0074(5)
Cd3 0.0334(5) 0.0338(5) 0.0319(5) 0.0036(5) -0.0045(4) 0.0013(5)
N1 0.032(7) 0.039(8) 0.061(9) -0.002(7) 0.014(6) -0.002(6)
C1 0.038(8) 0.037(9) 0.042(8) 0.003(7) 0.001(7) 0.007(7)
N2 0.058(9) 0.054(9) 0.031(7) 0.005(6) -0.004(6) 0.009(7)
C2 0.038(9) 0.062(11) 0.034(8) 0.000(7) -0.006(7) 0.001(9)
N3 0.035(8) 0.045(8) 0.052(8) 0.004(6) 0.011(6) -0.003(6)
C3 0.041(9) 0.032(8) 0.033(7) 0.002(6) -0.006(7) 0.005(7)
N4 0.078(11) 0.048(9) 0.039(8) 0.008(6) -0.017(8) 0.004(8)
C4 0.048(9) 0.041(9) 0.030(8) 0.005(6) -0.002(7) 0.009(7)
N5 0.052(9) 0.048(9) 0.045(7) 0.006(7) -0.006(7) 0.001(7)
C5 0.048(9) 0.037(8) 0.038(8) -0.001(7) 0.001(8) -0.001(7)
N6 0.049(8) 0.034(8) 0.057(9) 0.000(7) 0.008(7) -0.006(6)
C6 0.052(10) 0.041(9) 0.034(8) 0.006(7) 0.006(7) -0.002(8)
N7 0.047(8) 0.048(9) 0.052(8) -0.011(7) 0.000(7) 0.002(7)
C7 0.033(8) 0.034(9) 0.038(8) -0.005(6) 0.004(6) 0.005(6)
O1 0.155(18) 0.068(10) 0.100(12) -0.002(10) -0.041(12) -0.009(12)
N101 0.066(11) 0.061(10) 0.048(8) 0.005(8) 0.008(8) -0.007(9)
C101 0.088(14) 0.046(11) 0.049(10) -0.008(9) -0.027(10) 0.023(10)
C102 0.067(12) 0.042(10) 0.051(10) -0.008(8) -0.004(9) 0.014(9)
C103 0.046(9) 0.028(8) 0.039(8) -0.001(6) 0.006(7) 0.007(7)
C104 0.17(3) 0.068(15) 0.053(12) -0.004(10) 0.010(15) 0.062(17)
C105 0.20(3) 0.077(17) 0.052(12) 0.010(11) 0.033(16) 0.053(18)
C111 0.085(16) 0.094(17) 0.050(11) 0.010(11) -0.010(11) -0.005(14)

loop_
_atom_type_symbol
_atom_type_description
_atom_type_scat_dispersion_real
_atom_type_scat_dispersion_imag
_atom_type_scat_source
C C 0.0033 0.0016 'International Tables Vol C Tables 4.2.6.8 and 6.1.1.4'
H H 0.0000 0.0000 'International Tables Vol C Tables 4.2.6.8 and 6.1.1.4'
Cd Cd -0.8075 1.2024 'International Tables Vol C Tables 4.2.6.8 and 6.1.1.4'
N N 0.0061 0.0033 'International Tables Vol C Tables 4.2.6.8 and 6.1.1.4'
O O 0.0106 0.0060 'International Tables Vol C Tables 4.2.6.8 and 6.1.1.4'

loop_
_geom_angle_atom_site_label_1
_geom_angle_atom_site_label_2
_geom_angle_atom_site_label_3
_geom_angle
_geom_angle_site_symmetry_1
_geom_angle_site_symmetry_3
_geom_angle_publ_flag
N1 Cd1 N7 91.4(5) . . ?
N1 Cd1 N2 91.0(5) . . ?
N7 Cd1 N2 91.8(5) . . ?
N1 Cd1 N3 179.9(6) . . ?
N7 Cd1 N3 88.7(5) . . ?
N2 Cd1 N3 88.9(5) . . ?
N1 Cd1 N4 92.8(5) . . ?
N7 Cd1 N4 95.5(5) . . ?
N2 Cd1 N4 171.7(5) . . ?
N3 Cd1 N4 87.2(5) . . ?
N1 Cd1 N6 90.0(5) . . ?
N7 Cd1 N6 178.3(5) . . ?
N2 Cd1 N6 87.3(5) . . ?
N3 Cd1 N6 89.9(5) . . ?
N4 Cd1 N6 85.3(5) . . ?
C7 Cd2 C2 120.5(6) 4_465 6_556 ?
C7 Cd2 C1 121.2(6) 4_465 . ?
C2 Cd2 C1 117.0(6) 6_556 . ?
C7 Cd2 N5 98.4(5) 4_465 . ?
C2 Cd2 N5 91.9(5) 6_556 . ?
C1 Cd2 N5 91.0(5) . . ?
C7 Cd2 O1 88.2(5) 4_465 . ?
C2 Cd2 O1 85.6(6) 6_556 . ?
C1 Cd2 O1 84.7(6) . . ?
N5 Cd2 O1 173.4(5) . . ?
C5 Cd3 C3 111.4(5) 6_655 6 ?
C5 Cd3 C4 111.0(6) 6_655 . ?
C3 Cd3 C4 111.4(6) 6 . ?
C5 Cd3 C6 111.5(6) 6_655 2_674 ?
C3 Cd3 C6 98.2(6) 6 2_674 ?
C4 Cd3 C6 112.8(5) . 2_674 ?
C1 N1 Cd1 171.4(14) . . ?
N1 C1 Cd2 178.4(14) . . ?
C2 N2 Cd1 166.8(15) . . ?
N2 C2 Cd2 178.7(16) . 6_656 ?
C3 N3 Cd1 171.9(13) . . ?
N3 C3 Cd3 173.8(14) . 6_655 ?
C4 N4 Cd1 173.9(15) . . ?
N4 C4 Cd3 175.1(15) . . ?
C5 N5 Cd2 169.9(14) . . ?
N5 C5 Cd3 176.4(15) . 6 ?
C6 N6 Cd1 177.0(14) . . ?
N6 C6 Cd3 173.1(14) . 2_675 ?
C7 N7 Cd1 169.0(14) . . ?
N7 C7 Cd2 178.1(14) . 4_565 ?
C101 N101 C105 119.8(16) . . ?
C101 N101 C111 120.5(17) . . ?
C105 N101 C111 119.7(17) . . ?
N101 C101 C102 121.9(17) . . ?
C103 C102 C101 119.3(16) . . ?
C102 C103 C104 118.6(15) . . ?
C102 C103 C103 121.4(17) . 5_675 ?
C104 C103 C103 119.7(18) . 5_675 ?
C105 C104 C103 120.5(19) . . ?
C104 C105 N101 120(2) . . ?

loop_
_geom_bond_atom_site_label_1
_geom_bond_atom_site_label_2
_geom_bond_distance
_geom_bond_site_symmetry_2
_geom_bond_publ_flag
Cd1 N1 2.294(12) . ?
Cd1 N7 2.313(14) . ?
Cd1 N2 2.346(13) . ?
Cd1 N3 2.348(13) . ?
Cd1 N4 2.366(13) . ?
Cd1 N6 2.387(14) . ?
Cd2 C7 2.209(15) 4_465 ?
Cd2 C2 2.210(16) 6_556 ?
Cd2 C1 2.226(16) . ?
Cd2 N5 2.474(14) . ?
Cd2 O1 2.699(17) . ?
Cd3 C5 2.219(17) 6_655 ?
Cd3 C3 2.223(17) 6 ?
Cd3 C4 2.234(14) . ?
Cd3 C6 2.253(17) 2_674 ?
N1 C1 1.131(18) . ?
N2 C2 1.121(18) . ?
C2 Cd2 2.210(16) 6_656 ?
N3 C3 1.133(18) . ?
C3 Cd3 2.223(17) 6_655 ?
N4 C4 1.104(18) . ?
N5 C5 1.09(2) . ?
C5 Cd3 2.219(17) 6 ?
N6 C6 1.11(2) . ?
C6 Cd3 2.253(17) 2_675 ?
N7 C7 1.093(18) . ?
C7 Cd2 2.209(15) 4_565 ?
N101 C101 1.32(2) . ?
N101 C105 1.37(3) . ?
N101 C111 1.51(2) . ?
C101 C102 1.38(2) . ?
C102 C103 1.35(2) . ?
C103 C104 1.40(2) . ?
C103 C103 1.48(3) 5_675 ?
C104 C105 1.35(3) . ?

loop_
_geom_torsion_atom_site_label_1
_geom_torsion_atom_site_label_2
_geom_torsion_atom_site_label_3
_geom_torsion_atom_site_label_4
_geom_torsion
_geom_torsion_site_symmetry_1
_geom_torsion_site_symmetry_2
_geom_torsion_site_symmetry_3
_geom_torsion_site_symmetry_4
_geom_torsion_publ_flag
C102 C103 C103 C102 180.0 . . 5_665 5_665 ?
